data_8106865
loop_
_publ_author_name
'Dong, Yan'

_publ_section_title
;
 Crystal structure of
 2-(dimethylsulfanylidene)-N-(4-methoxyphenyl)-3-oxo-3-phenylpropanamide
;
_journal_issue 1
_journal_name_full 'Zeitschrift f\"ur Kristallographie - New Crystal Structures'
_journal_page_first 325
_journal_page_last 327
_journal_paper_doi 10.1515/ncrs-2015-0188
_journal_volume 231
_journal_year 2016
_chemical_formula_sum 'C18 H19 N O3 S'
_chemical_formula_weight 329.40
_space_group_IT_number 7
_space_group_name_Hall 'P -2yc'
_space_group_name_H-M_alt 'P 1 c 1'
_symmetry_cell_setting monoclinic
_symmetry_space_group_name_H-M 'P 1 c 1'
_atom_sites_solution_hydrogens geom
_atom_sites_solution_primary direct
_atom_sites_solution_secondary difmap
_cell_angle_alpha 90.00
_cell_angle_beta 99.031(6)
_cell_angle_gamma 90.00
_cell_formula_units_Z 2
_cell_length_a 7.710(2)
_cell_length_b 5.701(2)
_cell_length_c 19.053(6)
_cell_measurement_reflns_used 1938
_cell_measurement_temperature 296(2)
_cell_measurement_theta_max 27.53
_cell_measurement_theta_min 3.17
_cell_volume 827.1(4)
_computing_cell_refinement 'Bruker SMART'
_computing_data_collection 'Bruker APEX2'
_computing_data_reduction 'Bruker SAINT'
_computing_molecular_graphics 'SHELXTL(Sheldrick, 2008)'
_computing_publication_material 'WINGX (Farrugia,1999)'
_computing_structure_refinement 'SHELXL-97 (Sheldrick, 2008)'
_computing_structure_solution 'SIR97 (Altomare,1999)'
_diffrn_ambient_temperature 296(2)
_diffrn_measured_fraction_theta_full 0.995
_diffrn_measured_fraction_theta_max 0.995
_diffrn_measurement_device_type 'Bruker APEX2 CCD area-detector diffractometer'
_diffrn_measurement_method '\f and \w scans'
_diffrn_radiation_monochromator graphite
_diffrn_radiation_source 'fine-focus sealed tube'
_diffrn_radiation_type MoK\a
_diffrn_radiation_wavelength 0.71073
_diffrn_reflns_av_R_equivalents 0.0233
_diffrn_reflns_av_sigmaI/netI 0.0307
_diffrn_reflns_limit_h_max 10
_diffrn_reflns_limit_h_min -9
_diffrn_reflns_limit_k_max 7
_diffrn_reflns_limit_k_min -7
_diffrn_reflns_limit_l_max 24
_diffrn_reflns_limit_l_min -19
_diffrn_reflns_number 5612
_diffrn_reflns_theta_full 27.64
_diffrn_reflns_theta_max 27.64
_diffrn_reflns_theta_min 2.16
_exptl_absorpt_coefficient_mu 0.210
_exptl_absorpt_correction_T_max 0.9652
_exptl_absorpt_correction_T_min 0.9592
_exptl_absorpt_correction_type multi-scan
_exptl_absorpt_process_details '(SADABS; Bruker, 2001)'
_exptl_crystal_colour colorless
_exptl_crystal_density_diffrn 1.323
_exptl_crystal_density_method 'not measured'
_exptl_crystal_description block
_exptl_crystal_F_000 348
_exptl_crystal_size_max 0.20
_exptl_crystal_size_mid 0.18
_exptl_crystal_size_min 0.17
_refine_diff_density_max 0.206
_refine_diff_density_min -0.161
_refine_diff_density_rms 0.038
_refine_ls_abs_structure_details 'Flack H D (1983), Acta Cryst. A39, 876-881'
_refine_ls_abs_structure_Flack -0.03(7)
_refine_ls_extinction_method none
_refine_ls_goodness_of_fit_ref 1.043
_refine_ls_hydrogen_treatment constr
_refine_ls_matrix_type full
_refine_ls_number_parameters 208
_refine_ls_number_reflns 2730
_refine_ls_number_restraints 2
_refine_ls_restrained_S_all 1.043
_refine_ls_R_factor_all 0.0449
_refine_ls_R_factor_gt 0.0361
_refine_ls_shift/su_max 0.000
_refine_ls_shift/su_mean 0.000
_refine_ls_structure_factor_coef Fsqd
_refine_ls_weighting_details 'calc w=1/[\s^2^(Fo^2^)+(0.0506P)^2^+0.0000P] where P=(Fo^2^+2Fc^2^)/3'
_refine_ls_weighting_scheme calc
_refine_ls_wR_factor_gt 0.0835
_refine_ls_wR_factor_ref 0.0885
_reflns_number_gt 2343
_reflns_number_total 2730
_reflns_threshold_expression >2sigma(I)
_cod_data_source_file suppl_ncrs-2015-0188_suppl.cif
_cod_data_source_block C18H19NO3S
_cod_depositor_comments
;
The following automatic conversions were performed:

data item '_symmetry_cell_setting' value 'Monoclinic' was changed to
'monoclinic' in accordance with the built-in table derived from the
CIF Core dictionary named 'cif_core.dic' version 2.4.5 last updated
on 2014-11-21.

Automatic conversion script
Id: cif_fix_values 8738 2021-04-28 16:35:53Z antanas 
;
_cod_original_sg_symbol_H-M 'Pc   '
_cod_database_code 8106865

loop_
_symmetry_equiv_pos_as_xyz
'x, y, z'
'x, -y, z+1/2'

loop_
_atom_site_label
_atom_site_type_symbol
_atom_site_fract_x
_atom_site_fract_y
_atom_site_fract_z
_atom_site_U_iso_or_equiv
_atom_site_adp_type
_atom_site_occupancy
_atom_site_symmetry_multiplicity
_atom_site_calc_flag
_atom_site_refinement_flags
_atom_site_disorder_assembly
_atom_site_disorder_group
S1 S 0.04081(6) 0.95893(10) 0.06923(4) 0.04502(16) Uani 1 1 d . . .
O2 O 0.5458(3) 0.9552(3) 0.07706(12) 0.0552(5) Uani 1 1 d . . .
N1 N 0.4653(2) 0.6347(4) 0.16578(11) 0.0468(5) Uani 1 1 d . . .
H1 H 0.5367 0.7175 0.1457 0.056 Uiso 1 1 calc R . .
O1 O 0.8166(3) 0.0203(4) 0.36571(12) 0.0662(6) Uani 1 1 d . . .
C7 C 0.3846(3) 0.9868(4) 0.05886(14) 0.0413(5) Uani 1 1 d . . .
C6 C 0.3346(3) 1.1522(4) -0.00184(13) 0.0405(5) Uani 1 1 d . . .
C15 C 0.7196(3) 0.1585(4) 0.31525(14) 0.0460(6) Uani 1 1 d . . .
C13 C 0.4583(3) 0.2792(4) 0.23885(14) 0.0485(6) Uani 1 1 d . . .
H13 H 0.3403 0.2550 0.2212 0.058 Uiso 1 1 calc R . .
C12 C 0.5438(3) 0.4674(4) 0.21514(12) 0.0389(5) Uani 1 1 d . . .
C8 C 0.2561(3) 0.8687(4) 0.09219(13) 0.0403(5) Uani 1 1 d . . .
C1 C 0.4245(3) 1.3650(4) -0.00048(16) 0.0525(6) Uani 1 1 d . . .
H1A H 0.5037 1.4066 0.0396 0.063 Uiso 1 1 calc R . .
C11 C 0.2926(3) 0.6833(4) 0.14554(14) 0.0432(5) Uani 1 1 d . . .
C17 C 0.7219(3) 0.4923(5) 0.24060(17) 0.0555(7) Uani 1 1 d . . .
H17 H 0.7836 0.6155 0.2241 0.067 Uiso 1 1 calc R . .
C14 C 0.5444(3) 0.1253(4) 0.28839(15) 0.0491(6) Uani 1 1 d . . .
H14 H 0.4841 -0.0013 0.3037 0.059 Uiso 1 1 calc R . .
C5 C 0.2199(3) 1.0928(5) -0.06261(15) 0.0485(6) Uani 1 1 d . . .
H5 H 0.1597 0.9511 -0.0644 0.058 Uiso 1 1 calc R . .
C9 C -0.0373(3) 1.0369(5) 0.14981(16) 0.0568(7) Uani 1 1 d . . .
H9A H -0.1570 1.0885 0.1390 0.085 Uiso 1 1 calc R . .
H9B H 0.0339 1.1610 0.1730 0.085 Uiso 1 1 calc R . .
H9C H -0.0306 0.9028 0.1806 0.085 Uiso 1 1 calc R . .
C16 C 0.8083(3) 0.3403(5) 0.28920(17) 0.0590(7) Uani 1 1 d . . .
H16 H 0.9279 0.3596 0.3049 0.071 Uiso 1 1 calc R . .
C18 C 0.7251(4) -0.1478(6) 0.40029(17) 0.0659(8) Uani 1 1 d . . .
H18A H 0.8067 -0.2317 0.4345 0.099 Uiso 1 1 calc R . .
H18B H 0.6663 -0.2558 0.3659 0.099 Uiso 1 1 calc R . .
H18C H 0.6402 -0.0700 0.4240 0.099 Uiso 1 1 calc R . .
C3 C 0.2839(4) 1.4505(6) -0.1179(2) 0.0714(10) Uani 1 1 d . . .
H3 H 0.2680 1.5501 -0.1570 0.086 Uiso 1 1 calc R . .
C10 C -0.0895(4) 0.7068(5) 0.04019(19) 0.0659(8) Uani 1 1 d . . .
H10A H -0.2100 0.7530 0.0271 0.099 Uiso 1 1 calc R . .
H10B H -0.0803 0.5941 0.0780 0.099 Uiso 1 1 calc R . .
H10C H -0.0481 0.6381 -0.0001 0.099 Uiso 1 1 calc R . .
C4 C 0.1938(4) 1.2417(6) -0.12069(16) 0.0627(7) Uani 1 1 d . . .
H4 H 0.1160 1.2009 -0.1612 0.075 Uiso 1 1 calc R . .
C2 C 0.3969(4) 1.5135(5) -0.0580(2) 0.0669(9) Uani 1 1 d . . .
H2 H 0.4550 1.6569 -0.0562 0.080 Uiso 1 1 calc R . .
O3 O 0.1751(2) 0.5801(3) 0.16981(12) 0.0598(5) Uani 1 1 d . . .

loop_
_atom_site_aniso_label
_atom_site_aniso_U_11
_atom_site_aniso_U_22
_atom_site_aniso_U_33
_atom_site_aniso_U_23
_atom_site_aniso_U_13
_atom_site_aniso_U_12
S1 0.0265(3) 0.0535(3) 0.0540(3) 0.0069(3) 0.0034(2) -0.0007(3)
O2 0.0279(8) 0.0765(10) 0.0611(12) 0.0187(10) 0.0069(8) -0.0008(9)
N1 0.0318(10) 0.0607(12) 0.0470(11) 0.0126(10) 0.0033(9) -0.0014(9)
O1 0.0432(11) 0.0753(12) 0.0763(14) 0.0310(11) -0.0024(10) 0.0037(9)
C7 0.0285(12) 0.0499(12) 0.0454(13) -0.0010(11) 0.0051(10) 0.0004(10)
C6 0.0318(11) 0.0460(12) 0.0453(13) 0.0017(11) 0.0109(10) 0.0037(10)
C15 0.0351(11) 0.0547(14) 0.0473(14) 0.0042(12) 0.0032(10) 0.0075(11)
C13 0.0327(11) 0.0560(13) 0.0531(16) 0.0021(12) -0.0040(11) -0.0047(11)
C12 0.0338(11) 0.0478(12) 0.0347(12) -0.0021(10) 0.0039(9) 0.0024(10)
C8 0.0258(10) 0.0495(11) 0.0453(14) 0.0047(11) 0.0043(9) 0.0001(10)
C1 0.0450(14) 0.0481(13) 0.0664(17) -0.0071(13) 0.0145(12) -0.0007(11)
C11 0.0333(11) 0.0494(12) 0.0460(13) 0.0015(11) 0.0035(10) -0.0007(10)
C17 0.0323(13) 0.0622(16) 0.071(2) 0.0197(14) 0.0046(13) -0.0052(12)
C14 0.0385(13) 0.0483(12) 0.0594(16) 0.0072(12) 0.0043(12) -0.0034(11)
C5 0.0384(13) 0.0561(14) 0.0501(15) 0.0053(12) 0.0037(11) -0.0015(11)
C9 0.0351(13) 0.0688(16) 0.0687(19) -0.0023(14) 0.0149(13) -0.0012(12)
C16 0.0275(11) 0.0703(17) 0.0754(19) 0.0178(17) -0.0037(12) -0.0014(12)
C18 0.0646(19) 0.0671(17) 0.0641(19) 0.0194(15) 0.0047(15) 0.0061(15)
C3 0.0542(19) 0.078(2) 0.085(3) 0.0410(19) 0.0206(19) 0.0153(16)
C10 0.0414(14) 0.0730(17) 0.078(2) -0.0036(17) -0.0054(13) -0.0110(14)
C4 0.0446(14) 0.085(2) 0.0568(17) 0.0161(16) 0.0029(13) 0.0061(15)
C2 0.060(2) 0.0432(14) 0.101(3) 0.0166(16) 0.023(2) 0.0031(13)
O3 0.0362(9) 0.0696(11) 0.0736(13) 0.0241(10) 0.0086(9) -0.0036(9)

loop_
_atom_type_symbol
_atom_type_description
_atom_type_scat_dispersion_real
_atom_type_scat_dispersion_imag
_atom_type_scat_source
C C 0.0033 0.0016 'International Tables Vol C Tables 4.2.6.8 and 6.1.1.4'
H H 0.0000 0.0000 'International Tables Vol C Tables 4.2.6.8 and 6.1.1.4'
N N 0.0061 0.0033 'International Tables Vol C Tables 4.2.6.8 and 6.1.1.4'
O O 0.0106 0.0060 'International Tables Vol C Tables 4.2.6.8 and 6.1.1.4'
S S 0.1246 0.1234 'International Tables Vol C Tables 4.2.6.8 and 6.1.1.4'

loop_
_geom_angle_atom_site_label_1
_geom_angle_atom_site_label_2
_geom_angle_atom_site_label_3
_geom_angle
_geom_angle_site_symmetry_1
_geom_angle_site_symmetry_3
C8 S1 C10 108.02(13) . .
C8 S1 C9 107.20(13) . .
C10 S1 C9 102.48(14) . .
C11 N1 C12 128.99(19) . .
C15 O1 C18 117.3(2) . .
O2 C7 C8 122.6(2) . .
O2 C7 C6 115.5(2) . .
C8 C7 C6 122.0(2) . .
C5 C6 C1 118.6(2) . .
C5 C6 C7 123.1(2) . .
C1 C6 C7 117.8(2) . .
O1 C15 C16 116.0(2) . .
O1 C15 C14 125.2(2) . .
C16 C15 C14 118.8(2) . .
C12 C13 C14 121.2(2) . .
C13 C12 C17 117.7(2) . .
C13 C12 N1 124.8(2) . .
C17 C12 N1 117.5(2) . .
C7 C8 C11 125.4(2) . .
C7 C8 S1 116.96(17) . .
C11 C8 S1 117.63(16) . .
C2 C1 C6 120.4(3) . .
O3 C11 N1 122.9(2) . .
O3 C11 C8 122.3(2) . .
N1 C11 C8 114.8(2) . .
C16 C17 C12 121.5(2) . .
C15 C14 C13 120.2(2) . .
C6 C5 C4 120.9(2) . .
C17 C16 C15 120.4(2) . .
C2 C3 C4 120.7(3) . .
C3 C4 C5 119.4(3) . .
C3 C2 C1 120.1(3) . .

loop_
_geom_bond_atom_site_label_1
_geom_bond_atom_site_label_2
_geom_bond_distance
_geom_bond_site_symmetry_2
S1 C8 1.727(2) .
S1 C10 1.791(3) .
S1 C9 1.791(3) .
O2 C7 1.250(3) .
N1 C11 1.355(3) .
N1 C12 1.408(3) .
O1 C15 1.371(3) .
O1 C18 1.413(4) .
C7 C8 1.427(3) .
C7 C6 1.495(4) .
C6 C5 1.384(4) .
C6 C1 1.396(3) .
C15 C16 1.377(4) .
C15 C14 1.380(3) .
C13 C12 1.372(3) .
C13 C14 1.380(4) .
C12 C17 1.390(4) .
C8 C11 1.463(3) .
C1 C2 1.374(4) .
C11 O3 1.230(3) .
C17 C16 1.363(4) .
C5 C4 1.384(4) .
C3 C2 1.371(6) .
C3 C4 1.375(5) .

loop_
_geom_hbond_atom_site_label_D
_geom_hbond_atom_site_label_H
_geom_hbond_atom_site_label_A
_geom_hbond_distance_DH
_geom_hbond_distance_HA
_geom_hbond_distance_DA
_geom_hbond_angle_DHA
_geom_hbond_site_symmetry_A
N1 H1 O2 0.86 1.89 2.629(3) 142.8 .
C9 H9A O2 0.96 2.52 3.328(4) 141.2 1_455
C10 H10A O2 0.96 2.52 3.321(4) 141.0 1_455
